data_7717266
loop_
_publ_author_name
'Kracht, Felix'
'Stuhl, Christoph'
'Maichle-M&#xf6;ssmer, C&#xe4;cilia'
'Anwander, Reiner'

_publ_section_title
;
 Reactivity of Mg(AlMe<sub>4</sub>)<sub>2</sub> towards neutral
 tris(pyrazolyl)alkanes.
;
_journal_issue 48
_journal_name_full 'Dalton transactions (Cambridge, England : 2003)'
_journal_page_first 19280
_journal_page_last 19291
_journal_paper_doi 10.1039/d4dt02722a
_journal_volume 53
_journal_year 2024
_chemical_formula_sum 'C41 H71 Al Mg N6 O4'
_chemical_formula_weight 763.32
_chemical_properties_physical Air-sensitive,Moisture-sensitive
_space_group_crystal_system triclinic
_space_group_IT_number 2
_space_group_name_Hall '-P 1'
_space_group_name_H-M_alt 'P -1'
_atom_sites_solution_hydrogens geom
_audit_creation_method SHELXL-2014/7
_audit_update_record
;
2024-09-24 deposited with the CCDC.	2024-10-21 downloaded from the CCDC.
;
_cell_angle_alpha 90.005(5)
_cell_angle_beta 109.607(4)
_cell_angle_gamma 103.636(4)
_cell_formula_units_Z 2
_cell_length_a 12.099(4)
_cell_length_b 12.786(4)
_cell_length_c 15.286(4)
_cell_measurement_reflns_used 982
_cell_measurement_temperature 100(2)
_cell_measurement_theta_max 29.77
_cell_measurement_theta_min 1.642
_cell_volume 2156.7(11)
_computing_cell_refinement 'SAINT V8.37A (Bruker AXS Inc., 2015)'
_computing_data_collection 'Bruker Apex3'
_computing_data_reduction 'SAINT V8.37A (Bruker AXS Inc., 2015)'
_computing_molecular_graphics 'Bruker SHELXTL'
_computing_publication_material 'Bruker SHELXTL'
_computing_structure_refinement 'SHELXL-2014/7 (Sheldrick, 2014)'
_computing_structure_solution 'XT, VERSION 2014/5'
_diffrn_ambient_temperature 100(2)
_diffrn_measured_fraction_theta_full 0.998
_diffrn_measured_fraction_theta_max 0.998
_diffrn_measurement_device_type 'Smart Apex III Duo'
_diffrn_measurement_method omega/phi-scans
_diffrn_radiation_type MoK\a
_diffrn_radiation_wavelength 0.71073
_diffrn_reflns_av_R_equivalents 0.1210
_diffrn_reflns_av_unetI/netI 0.0807
_diffrn_reflns_Laue_measured_fraction_full 0.998
_diffrn_reflns_Laue_measured_fraction_max 0.998
_diffrn_reflns_limit_h_max 13
_diffrn_reflns_limit_h_min -14
_diffrn_reflns_limit_k_max 15
_diffrn_reflns_limit_k_min -15
_diffrn_reflns_limit_l_max 17
_diffrn_reflns_limit_l_min 0
_diffrn_reflns_number 49371
_diffrn_reflns_point_group_measured_fraction_full 0.998
_diffrn_reflns_point_group_measured_fraction_max 0.998
_diffrn_reflns_theta_full 24.712
_diffrn_reflns_theta_max 24.712
_diffrn_reflns_theta_min 1.419
_diffrn_source Imus-tube
_exptl_absorpt_coefficient_mu 0.107
_exptl_absorpt_correction_T_max 0.745491
_exptl_absorpt_correction_T_min 0.470699
_exptl_absorpt_correction_type empirical
_exptl_absorpt_process_details twinabs
_exptl_crystal_colour colorless
_exptl_crystal_density_diffrn 1.175
_exptl_crystal_description plate
_exptl_crystal_F_000 832
_exptl_crystal_size_max 0.329
_exptl_crystal_size_mid 0.189
_exptl_crystal_size_min 0.155
_refine_diff_density_max 0.428
_refine_diff_density_min -0.363
_refine_diff_density_rms 0.068
_refine_ls_extinction_method none
_refine_ls_goodness_of_fit_ref 1.084
_refine_ls_hydrogen_treatment constr
_refine_ls_matrix_type full
_refine_ls_number_parameters 485
_refine_ls_number_reflns 7361
_refine_ls_number_restraints 0
_refine_ls_restrained_S_all 1.084
_refine_ls_R_factor_all 0.1093
_refine_ls_R_factor_gt 0.0737
_refine_ls_shift/su_max 0.000
_refine_ls_shift/su_mean 0.000
_refine_ls_structure_factor_coef Fsqd
_refine_ls_weighting_details 'w=1/[\s^2^(Fo^2^)+(0.0215P)^2^+4.1274P] where P=(Fo^2^+2Fc^2^)/3'
_refine_ls_weighting_scheme calc
_refine_ls_wR_factor_gt 0.1292
_refine_ls_wR_factor_ref 0.1438
_reflns_Friedel_coverage 0.000
_reflns_number_gt 5468
_reflns_number_total 7361
_reflns_threshold_expression 'I > 2\s(I)'
_cod_data_source_file d4dt02722a2.cif
_cod_data_source_block 6_mo_CS201_thf_0m_5
_cod_depositor_comments 'Adding full bibliography for 7717265--7717276.cif.'
_cod_original_cell_volume 2156.8(11)
_cod_database_code 7717266
_shelx_shelxl_version_number 2014/7
_shelx_space_group_comment
;
The symmetry employed for this shelxl refinement is uniquely defined
by the following loop, which should always be used as a source of
symmetry information in preference to the above space-group names.
They are only intended as comments.
;
_shelx_estimated_absorpt_t_min 0.966
_shelx_estimated_absorpt_t_max 0.984

loop_
_space_group_symop_operation_xyz
'x, y, z'
'-x, -y, -z'

loop_
_atom_site_label
_atom_site_type_symbol
_atom_site_fract_x
_atom_site_fract_y
_atom_site_fract_z
_atom_site_U_iso_or_equiv
_atom_site_adp_type
_atom_site_occupancy
_atom_site_site_symmetry_order
_atom_site_calc_flag
_atom_site_refinement_flags_posn
_atom_site_refinement_flags_adp
_atom_site_refinement_flags_occupancy
_atom_site_disorder_assembly
_atom_site_disorder_group
C001 C 0.7220(3) 0.7116(3) 0.6763(4) 0.0172(8) Uani 1 1 d . . . . .
H001 H 0.7643 0.7787 0.7168 0.026 Uiso 1 1 calc R U . . .
H002 H 0.6468 0.6791 0.6879 0.026 Uiso 1 1 calc R U . . .
H003 H 0.7028 0.7275 0.6110 0.026 Uiso 1 1 calc R U . . .
C01 C 0.8086(3) 0.3321(3) 0.6961(4) 0.0158(8) Uani 1 1 d . . . . .
C1 C 0.6789(4) 0.4679(4) 0.4999(3) 0.0201(11) Uani 1 1 d . . . . .
C02 C 0.7959(3) 0.2103(3) 0.6909(4) 0.0199(8) Uani 1 1 d . . . . .
H02A H 0.8344 0.1890 0.7532 0.030 Uiso 1 1 calc R U . . .
H02B H 0.8354 0.1914 0.6488 0.030 Uiso 1 1 calc R U . . .
H02C H 0.7098 0.1722 0.6673 0.030 Uiso 1 1 calc R U . . .
C2 C 0.6350(4) 0.3616(4) 0.4577(4) 0.0250(12) Uani 1 1 d . . . . .
H2 H 0.5840 0.3392 0.3949 0.030 Uiso 1 1 calc R U . . .
C3 C 0.6796(4) 0.2973(4) 0.5240(3) 0.0227(12) Uani 1 1 d . . . . .
H3 H 0.6656 0.2210 0.5165 0.027 Uiso 1 1 calc R U . . .
C4 C 0.6586(5) 0.5694(4) 0.4597(3) 0.0211(12) Uani 1 1 d . . . . .
H4 H 0.7016 0.6368 0.5024 0.025 Uiso 1 1 calc R U . . .
C5 C 0.5365(4) 0.5695(3) 0.3900(4) 0.0305(11) Uani 1 1 d . . . . .
H5A H 0.4738 0.5001 0.3723 0.037 Uiso 1 1 calc R U . . .
H5B H 0.5052 0.6340 0.3922 0.037 Uiso 1 1 calc R U . . .
C6 C 0.6392(6) 0.5812(5) 0.3590(4) 0.0382(15) Uani 1 1 d . . . . .
H6A H 0.6728 0.6530 0.3413 0.046 Uiso 1 1 calc R U . . .
H6B H 0.6415 0.5192 0.3214 0.046 Uiso 1 1 calc R U . . .
C7 C 0.6862(4) 0.4638(4) 0.8308(3) 0.0167(11) Uani 1 1 d . . . . .
C8 C 0.6481(4) 0.3582(3) 0.8529(3) 0.0202(11) Uani 1 1 d . . . . .
H8 H 0.6025 0.3352 0.8924 0.024 Uiso 1 1 calc R U . . .
C9 C 0.6900(4) 0.2953(4) 0.8060(3) 0.0204(11) Uani 1 1 d . . . . .
H9 H 0.6782 0.2192 0.8059 0.024 Uiso 1 1 calc R U . . .
C10 C 0.6664(4) 0.5636(4) 0.8637(4) 0.0197(11) Uani 1 1 d . . . . .
H10 H 0.6872 0.6287 0.8305 0.024 Uiso 1 1 calc R U . . .
C11 C 0.6878(5) 0.5851(4) 0.9651(4) 0.0340(14) Uani 1 1 d . . . . .
H11A H 0.7133 0.5297 1.0072 0.041 Uiso 1 1 calc R U . . .
H11B H 0.7230 0.6606 0.9930 0.041 Uiso 1 1 calc R U . . .
C12 C 0.5629(4) 0.5577(4) 0.8970(5) 0.0386(14) Uani 1 1 d . . . . .
H12A H 0.5202 0.6161 0.8826 0.046 Uiso 1 1 calc R U . . .
H12B H 0.5105 0.4853 0.8968 0.046 Uiso 1 1 calc R U . . .
C13 C 1.0941(3) 0.5229(3) 0.7709(4) 0.0163(8) Uani 1 1 d . . . . .
C14 C 1.1352(4) 0.4282(3) 0.7793(4) 0.0215(9) Uani 1 1 d . . . . .
H14 H 1.2169 0.4232 0.7998 0.026 Uiso 1 1 calc R U . . .
C15 C 1.0346(3) 0.3459(3) 0.7523(4) 0.0213(9) Uani 1 1 d . . . . .
H15 H 1.0326 0.2713 0.7500 0.026 Uiso 1 1 calc R U . . .
C16 C 1.1651(3) 0.6362(3) 0.7913(4) 0.0192(8) Uani 1 1 d . . . . .
H16 H 1.1168 0.6914 0.7827 0.023 Uiso 1 1 calc R U . . .
C17 C 1.2881(5) 0.6658(4) 0.8681(4) 0.0285(13) Uani 1 1 d . . . . .
H17A H 1.3116 0.7356 0.9058 0.034 Uiso 1 1 calc R U . . .
H17B H 1.3180 0.6068 0.9027 0.034 Uiso 1 1 calc R U . . .
C18 C 1.2794(5) 0.6686(4) 0.7686(4) 0.0281(13) Uani 1 1 d . . . . .
H18A H 1.3043 0.6115 0.7417 0.034 Uiso 1 1 calc R U . . .
H18B H 1.2979 0.7403 0.7448 0.034 Uiso 1 1 calc R U . . .
C19 C 0.9937(5) 0.6167(4) 0.9290(4) 0.0249(13) Uani 1 1 d . . . . .
H19A H 1.0666 0.5949 0.9280 0.030 Uiso 1 1 calc R U . . .
H19B H 0.9320 0.5512 0.9311 0.030 Uiso 1 1 calc R U . . .
C20 C 1.0252(5) 0.6957(4) 1.0120(4) 0.0301(13) Uani 1 1 d . . . . .
H20A H 1.0947 0.6841 1.0646 0.036 Uiso 1 1 calc R U . . .
H20B H 0.9552 0.6905 1.0329 0.036 Uiso 1 1 calc R U . . .
C21 C 1.0579(5) 0.8032(4) 0.9728(4) 0.0338(15) Uani 1 1 d . . . . .
H21A H 1.0518 0.8634 1.0102 0.041 Uiso 1 1 calc R U . . .
H21B H 1.1406 0.8181 0.9698 0.041 Uiso 1 1 calc R U . . .
C22 C 0.9631(5) 0.7848(4) 0.8771(4) 0.0242(13) Uani 1 1 d . . . . .
H22A H 0.8865 0.7977 0.8793 0.029 Uiso 1 1 calc R U . . .
H22B H 0.9910 0.8335 0.8342 0.029 Uiso 1 1 calc R U . . .
C23 C 0.9849(5) 0.6178(4) 0.5604(4) 0.0310(14) Uani 1 1 d . . . . .
H23A H 0.9170 0.5595 0.5203 0.037 Uiso 1 1 calc R U . . .
H23B H 1.0509 0.5855 0.5971 0.037 Uiso 1 1 calc R U . . .
C24 C 1.0279(7) 0.6979(5) 0.5037(5) 0.0553(19) Uani 1 1 d . . . . .
H24A H 0.9636 0.6963 0.4427 0.066 Uiso 1 1 calc R U . . .
H24B H 1.0995 0.6841 0.4928 0.066 Uiso 1 1 calc R U . . .
C25 C 1.0608(5) 0.8057(4) 0.5592(4) 0.0358(15) Uani 1 1 d . . . . .
H25A H 1.1435 0.8209 0.6061 0.043 Uiso 1 1 calc R U . . .
H25B H 1.0547 0.8656 0.5182 0.043 Uiso 1 1 calc R U . . .
C26 C 0.9659(5) 0.7878(4) 0.6045(4) 0.0286(14) Uani 1 1 d . . . . .
H26A H 0.9952 0.8343 0.6636 0.034 Uiso 1 1 calc R U . . .
H26B H 0.8905 0.8039 0.5626 0.034 Uiso 1 1 calc R U . . .
C27 C 0.3376(4) 0.2124(3) 0.8437(5) 0.0280(9) Uani 1 1 d . . . . .
H27A H 0.3916 0.2030 0.9057 0.042 Uiso 1 1 calc R U . . .
H27B H 0.3120 0.2792 0.8461 0.042 Uiso 1 1 calc R U . . .
H27C H 0.3807 0.2165 0.7992 0.042 Uiso 1 1 calc R U . . .
C28 C 0.0932(6) 0.0940(5) 0.6692(4) 0.0439(17) Uani 1 1 d . . . . .
H28A H 0.0072 0.0636 0.6593 0.066 Uiso 1 1 calc R U . . .
H28B H 0.1185 0.0526 0.6288 0.066 Uiso 1 1 calc R U . . .
H28C H 0.1058 0.1695 0.6544 0.066 Uiso 1 1 calc R U . . .
C29 C 0.2450(3) -0.0518(3) 0.8167(5) 0.0265(9) Uani 1 1 d . . . . .
H29A H 0.1744 -0.1130 0.8066 0.040 Uiso 1 1 calc R U . . .
H29B H 0.3033 -0.0503 0.8795 0.040 Uiso 1 1 calc R U . . .
H29C H 0.2832 -0.0598 0.7706 0.040 Uiso 1 1 calc R U . . .
C30 C 0.0894(6) 0.0926(5) 0.8816(5) 0.0437(17) Uani 1 1 d . . . . .
H30A H 0.0131 0.0367 0.8568 0.066 Uiso 1 1 calc R U . . .
H30B H 0.0720 0.1638 0.8805 0.066 Uiso 1 1 calc R U . . .
H30C H 0.1330 0.0802 0.9459 0.066 Uiso 1 1 calc R U . . .
C101 C 0.7138(5) -0.0356(4) 0.5243(4) 0.0334(14) Uani 1 1 d . . . . .
H10A H 0.7099 -0.0535 0.5864 0.040 Uiso 1 1 calc R U . . .
H10B H 0.7998 -0.0156 0.5287 0.040 Uiso 1 1 calc R U . . .
C102 C 0.6446(6) -0.1282(5) 0.4544(4) 0.0525(19) Uani 1 1 d . . . . .
H10C H 0.6997 -0.1696 0.4444 0.063 Uiso 1 1 calc R U . . .
H10D H 0.5837 -0.1771 0.4754 0.063 Uiso 1 1 calc R U . . .
C103 C 0.5859(6) -0.0841(5) 0.3695(4) 0.0524(19) Uani 1 1 d . . . . .
H10E H 0.5050 -0.1321 0.3354 0.063 Uiso 1 1 calc R U . . .
H10F H 0.6351 -0.0754 0.3284 0.063 Uiso 1 1 calc R U . . .
C104 C 0.5746(5) 0.0218(4) 0.3986(5) 0.0433(14) Uani 1 1 d . . . . .
H10G H 0.5951 0.0766 0.3570 0.052 Uiso 1 1 calc R U . . .
H10H H 0.4907 0.0169 0.3962 0.052 Uiso 1 1 calc R U . . .
C201 C 0.5911(5) 0.0355(4) 0.8853(4) 0.0311(14) Uani 1 1 d . . . . .
H20C H 0.5102 0.0495 0.8555 0.037 Uiso 1 1 calc R U . . .
H20D H 0.6367 0.0881 0.9405 0.037 Uiso 1 1 calc R U . . .
C202 C 0.5780(5) -0.0780(4) 0.9141(5) 0.0392(14) Uani 1 1 d . . . . .
H20E H 0.6255 -0.0783 0.9810 0.047 Uiso 1 1 calc R U . . .
H20F H 0.4920 -0.1140 0.9032 0.047 Uiso 1 1 calc R U . . .
C203 C 0.6257(6) -0.1328(5) 0.8548(5) 0.0538(19) Uani 1 1 d . . . . .
H20G H 0.5588 -0.1749 0.8003 0.065 Uiso 1 1 calc R U . . .
H20H H 0.6726 -0.1822 0.8906 0.065 Uiso 1 1 calc R U . . .
C204 C 0.7058(5) -0.0436(4) 0.8241(4) 0.0340(14) Uani 1 1 d . . . . .
H20I H 0.7898 -0.0267 0.8690 0.041 Uiso 1 1 calc R U . . .
H20J H 0.7064 -0.0640 0.7619 0.041 Uiso 1 1 calc R U . . .
N1 N 0.7481(4) 0.3626(3) 0.6031(3) 0.0173(9) Uani 1 1 d . . . . .
N2 N 0.7475(4) 0.4688(3) 0.5893(3) 0.0155(9) Uani 1 1 d . . . . .
N3 N 0.7514(4) 0.3614(3) 0.7597(3) 0.0147(9) Uani 1 1 d . . . . .
N4 N 0.7499(3) 0.4667(3) 0.7741(3) 0.0148(9) Uani 1 1 d . . . . .
N5 N 0.9368(3) 0.3882(2) 0.7290(3) 0.0163(7) Uani 1 1 d . . . . .
N6 N 0.9727(2) 0.4990(2) 0.7404(3) 0.0144(6) Uani 1 1 d . . . . .
O1 O 0.9463(3) 0.6728(3) 0.8471(2) 0.0191(8) Uani 1 1 d . . . . .
O2 O 0.9448(3) 0.6739(3) 0.6220(2) 0.0222(8) Uani 1 1 d . . . . .
O100 O 0.6584(4) 0.0506(3) 0.4928(3) 0.0418(11) Uani 1 1 d . . . . .
O200 O 0.6547(3) 0.0457(3) 0.8212(3) 0.0368(10) Uani 1 1 d . . . . .
Mg1 Mg 0.83786(10) 0.59915(8) 0.70618(14) 0.0150(3) Uani 1 1 d . . . . .
Al1 Al 0.19176(10) 0.08660(9) 0.80293(14) 0.0239(3) Uani 1 1 d . . . . .

loop_
_atom_site_aniso_label
_atom_site_aniso_U_11
_atom_site_aniso_U_22
_atom_site_aniso_U_33
_atom_site_aniso_U_23
_atom_site_aniso_U_13
_atom_site_aniso_U_12
C001 0.022(2) 0.0149(17) 0.016(2) 0.002(3) 0.010(3) 0.0014(15)
C01 0.023(2) 0.0070(16) 0.014(2) -0.003(2) 0.004(3) 0.0011(14)
C1 0.020(3) 0.021(3) 0.017(3) -0.004(2) 0.004(2) 0.003(2)
C02 0.025(2) 0.0093(17) 0.022(3) 0.004(2) 0.007(3) 0.0006(15)
C2 0.034(3) 0.022(3) 0.014(3) -0.005(2) 0.004(2) 0.004(2)
C3 0.030(3) 0.014(3) 0.022(3) -0.004(2) 0.008(2) 0.002(2)
C4 0.029(3) 0.017(3) 0.012(3) 0.003(2) 0.003(2) 0.002(2)
C5 0.037(3) 0.019(2) 0.031(3) 0.003(3) 0.008(3) 0.0039(19)
C6 0.072(4) 0.032(3) 0.026(3) 0.012(3) 0.027(3) 0.028(3)
C7 0.015(2) 0.017(3) 0.012(3) -0.005(2) -0.001(2) 0.000(2)
C8 0.022(3) 0.014(2) 0.021(3) 0.001(2) 0.010(2) -0.005(2)
C9 0.022(3) 0.013(3) 0.019(3) 0.001(2) 0.005(2) -0.004(2)
C10 0.025(3) 0.015(3) 0.018(3) 0.004(2) 0.006(2) 0.005(2)
C11 0.055(4) 0.028(3) 0.021(3) -0.002(2) 0.013(3) 0.014(3)
C12 0.037(3) 0.030(2) 0.066(4) -0.004(3) 0.042(4) 0.003(2)
C13 0.0187(19) 0.0158(18) 0.014(2) 0.004(2) 0.006(3) 0.0020(15)
C14 0.023(2) 0.0191(19) 0.027(3) 0.004(3) 0.015(3) 0.0059(16)
C15 0.033(2) 0.0133(17) 0.023(3) 0.003(2) 0.014(3) 0.0102(16)
C16 0.0177(19) 0.0138(17) 0.027(3) -0.001(3) 0.012(3) -0.0003(14)
C17 0.017(3) 0.019(3) 0.040(3) 0.007(2) 0.004(2) -0.003(2)
C18 0.029(3) 0.020(3) 0.042(4) 0.009(3) 0.019(3) 0.008(2)
C19 0.022(3) 0.027(3) 0.026(3) 0.005(2) 0.006(2) 0.008(2)
C20 0.029(3) 0.037(3) 0.016(3) -0.001(3) 0.000(3) 0.004(2)
C21 0.027(3) 0.032(3) 0.037(4) -0.016(3) 0.015(3) -0.010(2)
C22 0.035(3) 0.011(3) 0.028(3) -0.004(2) 0.017(3) -0.002(2)
C23 0.046(4) 0.028(3) 0.031(3) -0.002(3) 0.030(3) 0.006(3)
C24 0.092(5) 0.038(4) 0.056(5) 0.015(4) 0.051(4) 0.017(4)
C25 0.039(3) 0.033(3) 0.038(4) 0.012(3) 0.023(3) 0.000(3)
C26 0.039(3) 0.013(3) 0.035(4) 0.009(3) 0.017(3) 0.004(2)
C27 0.034(2) 0.0173(19) 0.032(3) 0.004(3) 0.013(3) 0.0043(17)
C28 0.050(4) 0.037(4) 0.040(4) -0.005(3) 0.002(3) 0.022(3)
C29 0.027(2) 0.0195(19) 0.031(3) -0.002(3) 0.010(3) 0.0028(16)
C30 0.050(4) 0.031(4) 0.066(5) 0.012(3) 0.036(4) 0.017(3)
C101 0.041(3) 0.020(3) 0.029(3) 0.002(2) -0.001(3) 0.005(2)
C102 0.081(5) 0.030(3) 0.035(4) -0.003(3) -0.002(3) 0.024(3)
C103 0.060(4) 0.047(4) 0.032(4) -0.021(3) -0.015(3) 0.024(3)
C104 0.058(3) 0.040(3) 0.024(3) 0.001(3) -0.003(4) 0.024(3)
C201 0.034(3) 0.026(3) 0.036(4) 0.002(2) 0.018(3) 0.004(2)
C202 0.046(3) 0.030(3) 0.048(4) 0.017(3) 0.021(3) 0.014(2)
C203 0.073(5) 0.023(3) 0.078(5) 0.019(3) 0.043(4) 0.010(3)
C204 0.042(3) 0.022(3) 0.045(4) 0.005(3) 0.022(3) 0.011(3)
N1 0.023(2) 0.010(2) 0.015(2) 0.0001(18) 0.0025(19) 0.0029(18)
N2 0.020(2) 0.010(2) 0.017(2) 0.0053(17) 0.009(2) 0.0010(17)
N3 0.021(2) 0.008(2) 0.011(2) 0.0004(17) 0.0030(18) 0.0002(17)
N4 0.020(2) 0.009(2) 0.017(2) 0.0014(17) 0.0082(19) 0.0027(17)
N5 0.0177(16) 0.0092(14) 0.022(2) 0.000(2) 0.008(2) 0.0006(12)
N6 0.0226(17) 0.0076(13) 0.015(2) 0.003(2) 0.010(2) 0.0015(12)
O1 0.0220(19) 0.0129(18) 0.0174(19) -0.0018(15) 0.0007(16) 0.0042(15)
O2 0.033(2) 0.0142(19) 0.024(2) 0.0050(16) 0.0154(18) 0.0049(16)
O100 0.066(3) 0.019(2) 0.028(2) -0.0047(17) -0.003(2) 0.0157(19)
O200 0.056(2) 0.023(2) 0.051(3) 0.0180(19) 0.037(2) 0.0176(19)
Mg1 0.0202(6) 0.0093(5) 0.0152(8) -0.0004(8) 0.0064(9) 0.0025(5)
Al1 0.0252(6) 0.0166(5) 0.0300(8) 0.0020(9) 0.0094(9) 0.0055(5)

loop_
_atom_type_symbol
_atom_type_description
_atom_type_scat_dispersion_real
_atom_type_scat_dispersion_imag
_atom_type_scat_source
C C 0.0033 0.0016 'International Tables Vol C Tables 4.2.6.8 and 6.1.1.4'
H H 0.0000 0.0000 'International Tables Vol C Tables 4.2.6.8 and 6.1.1.4'
N N 0.0061 0.0033 'International Tables Vol C Tables 4.2.6.8 and 6.1.1.4'
O O 0.0106 0.0060 'International Tables Vol C Tables 4.2.6.8 and 6.1.1.4'
Mg Mg 0.0486 0.0363 'International Tables Vol C Tables 4.2.6.8 and 6.1.1.4'
Al Al 0.0645 0.0514 'International Tables Vol C Tables 4.2.6.8 and 6.1.1.4'

loop_
_geom_angle_atom_site_label_1
_geom_angle_atom_site_label_2
_geom_angle_atom_site_label_3
_geom_angle
_geom_angle_site_symmetry_1
_geom_angle_site_symmetry_3
_geom_angle_publ_flag
Mg1 C001 H001 109.5 . . ?
Mg1 C001 H002 109.5 . . ?
H001 C001 H002 109.5 . . ?
Mg1 C001 H003 109.5 . . ?
H001 C001 H003 109.5 . . ?
H002 C001 H003 109.5 . . ?
N5 C01 N3 109.9(4) . . ?
N5 C01 N1 109.9(4) . . ?
N3 C01 N1 108.9(3) . . ?
N5 C01 C02 109.2(3) . . ?
N3 C01 C02 110.0(4) . . ?
N1 C01 C02 109.0(4) . . ?
N2 C1 C2 110.2(4) . . ?
N2 C1 C4 120.4(4) . . ?
C2 C1 C4 129.5(4) . . ?
C01 C02 H02A 109.5 . . ?
C01 C02 H02B 109.5 . . ?
H02A C02 H02B 109.5 . . ?
C01 C02 H02C 109.5 . . ?
H02A C02 H02C 109.5 . . ?
H02B C02 H02C 109.5 . . ?
C3 C2 C1 106.6(4) . . ?
C3 C2 H2 126.7 . . ?
C1 C2 H2 126.7 . . ?
C2 C3 N1 107.0(4) . . ?
C2 C3 H3 126.5 . . ?
N1 C3 H3 126.5 . . ?
C1 C4 C6 120.2(5) . . ?
C1 C4 C5 119.1(4) . . ?
C6 C4 C5 57.8(4) . . ?
C1 C4 H4 115.8 . . ?
C6 C4 H4 115.8 . . ?
C5 C4 H4 115.8 . . ?
C6 C5 C4 60.6(3) . . ?
C6 C5 H5A 117.7 . . ?
C4 C5 H5A 117.7 . . ?
C6 C5 H5B 117.7 . . ?
C4 C5 H5B 117.7 . . ?
H5A C5 H5B 114.8 . . ?
C5 C6 C4 61.5(4) . . ?
C5 C6 H6A 117.6 . . ?
C4 C6 H6A 117.6 . . ?
C5 C6 H6B 117.6 . . ?
C4 C6 H6B 117.6 . . ?
H6A C6 H6B 114.7 . . ?
N4 C7 C8 111.0(4) . . ?
N4 C7 C10 120.7(4) . . ?
C8 C7 C10 128.3(5) . . ?
C9 C8 C7 105.7(4) . . ?
C9 C8 H8 127.1 . . ?
C7 C8 H8 127.1 . . ?
N3 C9 C8 107.2(4) . . ?
N3 C9 H9 126.4 . . ?
C8 C9 H9 126.4 . . ?
C7 C10 C12 119.6(4) . . ?
C7 C10 C11 119.5(5) . . ?
C12 C10 C11 59.3(4) . . ?
C7 C10 H10 115.6 . . ?
C12 C10 H10 115.6 . . ?
C11 C10 H10 115.6 . . ?
C12 C11 C10 60.0(4) . . ?
C12 C11 H11A 117.8 . . ?
C10 C11 H11A 117.8 . . ?
C12 C11 H11B 117.8 . . ?
C10 C11 H11B 117.8 . . ?
H11A C11 H11B 114.9 . . ?
C11 C12 C10 60.6(3) . . ?
C11 C12 H12A 117.7 . . ?
C10 C12 H12A 117.7 . . ?
C11 C12 H12B 117.7 . . ?
C10 C12 H12B 117.7 . . ?
H12A C12 H12B 114.8 . . ?
N6 C13 C14 110.6(3) . . ?
N6 C13 C16 120.4(3) . . ?
C14 C13 C16 129.0(3) . . ?
C15 C14 C13 105.8(3) . . ?
C15 C14 H14 127.1 . . ?
C13 C14 H14 127.1 . . ?
C14 C15 N5 108.2(3) . . ?
C14 C15 H15 125.9 . . ?
N5 C15 H15 125.9 . . ?
C13 C16 C18 119.2(4) . . ?
C13 C16 C17 119.9(4) . . ?
C18 C16 C17 59.2(3) . . ?
C13 C16 H16 115.6 . . ?
C18 C16 H16 115.6 . . ?
C17 C16 H16 115.6 . . ?
C18 C17 C16 59.9(4) . . ?
C18 C17 H17A 117.8 . . ?
C16 C17 H17A 117.8 . . ?
C18 C17 H17B 117.8 . . ?
C16 C17 H17B 117.8 . . ?
H17A C17 H17B 114.9 . . ?
C17 C18 C16 60.9(4) . . ?
C17 C18 H18A 117.7 . . ?
C16 C18 H18A 117.7 . . ?
C17 C18 H18B 117.7 . . ?
C16 C18 H18B 117.7 . . ?
H18A C18 H18B 114.8 . . ?
O1 C19 C20 106.0(4) . . ?
O1 C19 H19A 110.5 . . ?
C20 C19 H19A 110.5 . . ?
O1 C19 H19B 110.5 . . ?
C20 C19 H19B 110.5 . . ?
H19A C19 H19B 108.7 . . ?
C19 C20 C21 101.9(4) . . ?
C19 C20 H20A 111.4 . . ?
C21 C20 H20A 111.4 . . ?
C19 C20 H20B 111.4 . . ?
C21 C20 H20B 111.4 . . ?
H20A C20 H20B 109.3 . . ?
C22 C21 C20 101.6(4) . . ?
C22 C21 H21A 111.5 . . ?
C20 C21 H21A 111.5 . . ?
C22 C21 H21B 111.5 . . ?
C20 C21 H21B 111.5 . . ?
H21A C21 H21B 109.3 . . ?
O1 C22 C21 105.0(4) . . ?
O1 C22 H22A 110.7 . . ?
C21 C22 H22A 110.7 . . ?
O1 C22 H22B 110.7 . . ?
C21 C22 H22B 110.7 . . ?
H22A C22 H22B 108.8 . . ?
O2 C23 C24 106.8(4) . . ?
O2 C23 H23A 110.4 . . ?
C24 C23 H23A 110.4 . . ?
O2 C23 H23B 110.4 . . ?
C24 C23 H23B 110.4 . . ?
H23A C23 H23B 108.6 . . ?
C23 C24 C25 105.4(5) . . ?
C23 C24 H24A 110.7 . . ?
C25 C24 H24A 110.7 . . ?
C23 C24 H24B 110.7 . . ?
C25 C24 H24B 110.7 . . ?
H24A C24 H24B 108.8 . . ?
C26 C25 C24 101.2(5) . . ?
C26 C25 H25A 111.5 . . ?
C24 C25 H25A 111.5 . . ?
C26 C25 H25B 111.5 . . ?
C24 C25 H25B 111.5 . . ?
H25A C25 H25B 109.3 . . ?
O2 C26 C25 104.9(4) . . ?
O2 C26 H26A 110.8 . . ?
C25 C26 H26A 110.8 . . ?
O2 C26 H26B 110.8 . . ?
C25 C26 H26B 110.8 . . ?
H26A C26 H26B 108.8 . . ?
Al1 C27 H27A 109.5 . . ?
Al1 C27 H27B 109.5 . . ?
H27A C27 H27B 109.5 . . ?
Al1 C27 H27C 109.5 . . ?
H27A C27 H27C 109.5 . . ?
H27B C27 H27C 109.5 . . ?
Al1 C28 H28A 109.5 . . ?
Al1 C28 H28B 109.5 . . ?
H28A C28 H28B 109.5 . . ?
Al1 C28 H28C 109.5 . . ?
H28A C28 H28C 109.5 . . ?
H28B C28 H28C 109.5 . . ?
Al1 C29 H29A 109.5 . . ?
Al1 C29 H29B 109.5 . . ?
H29A C29 H29B 109.5 . . ?
Al1 C29 H29C 109.5 . . ?
H29A C29 H29C 109.5 . . ?
H29B C29 H29C 109.5 . . ?
Al1 C30 H30A 109.5 . . ?
Al1 C30 H30B 109.5 . . ?
H30A C30 H30B 109.5 . . ?
Al1 C30 H30C 109.5 . . ?
H30A C30 H30C 109.5 . . ?
H30B C30 H30C 109.5 . . ?
O100 C101 C102 105.9(4) . . ?
O100 C101 H10A 110.6 . . ?
C102 C101 H10A 110.6 . . ?
O100 C101 H10B 110.6 . . ?
C102 C101 H10B 110.6 . . ?
H10A C101 H10B 108.7 . . ?
C103 C102 C101 106.6(5) . . ?
C103 C102 H10C 110.4 . . ?
C101 C102 H10C 110.4 . . ?
C103 C102 H10D 110.4 . . ?
C101 C102 H10D 110.4 . . ?
H10C C102 H10D 108.6 . . ?
C102 C103 C104 105.7(5) . . ?
C102 C103 H10E 110.6 . . ?
C104 C103 H10E 110.6 . . ?
C102 C103 H10F 110.6 . . ?
C104 C103 H10F 110.6 . . ?
H10E C103 H10F 108.7 . . ?
O100 C104 C103 106.5(4) . . ?
O100 C104 H10G 110.4 . . ?
C103 C104 H10G 110.4 . . ?
O100 C104 H10H 110.4 . . ?
C103 C104 H10H 110.4 . . ?
H10G C104 H10H 108.6 . . ?
O200 C201 C202 107.4(4) . . ?
O200 C201 H20C 110.2 . . ?
C202 C201 H20C 110.2 . . ?
O200 C201 H20D 110.2 . . ?
C202 C201 H20D 110.2 . . ?
H20C C201 H20D 108.5 . . ?
C203 C202 C201 104.7(5) . . ?
C203 C202 H20E 110.8 . . ?
C201 C202 H20E 110.8 . . ?
C203 C202 H20F 110.8 . . ?
C201 C202 H20F 110.8 . . ?
H20E C202 H20F 108.9 . . ?
C202 C203 C204 105.1(5) . . ?
C202 C203 H20G 110.7 . . ?
C204 C203 H20G 110.7 . . ?
C202 C203 H20H 110.7 . . ?
C204 C203 H20H 110.7 . . ?
H20G C203 H20H 108.8 . . ?
O200 C204 C203 105.0(5) . . ?
O200 C204 H20I 110.7 . . ?
C203 C204 H20I 110.7 . . ?
O200 C204 H20J 110.7 . . ?
C203 C204 H20J 110.7 . . ?
H20I C204 H20J 108.8 . . ?
C3 N1 N2 111.0(4) . . ?
C3 N1 C01 128.6(4) . . ?
N2 N1 C01 120.2(3) . . ?
C1 N2 N1 105.2(4) . . ?
C1 N2 Mg1 133.0(3) . . ?
N1 N2 Mg1 121.6(3) . . ?
C9 N3 N4 111.5(4) . . ?
C9 N3 C01 128.2(4) . . ?
N4 N3 C01 120.2(4) . . ?
C7 N4 N3 104.6(4) . . ?
C7 N4 Mg1 133.3(3) . . ?
N3 N4 Mg1 122.0(3) . . ?
C15 N5 N6 110.5(3) . . ?
C15 N5 C01 128.9(3) . . ?
N6 N5 C01 120.6(3) . . ?
C13 N6 N5 104.9(3) . . ?
C13 N6 Mg1 133.5(2) . . ?
N5 N6 Mg1 121.5(2) . . ?
C22 O1 C19 108.5(4) . . ?
C22 O1 Mg1 123.8(3) . . ?
C19 O1 Mg1 126.7(3) . . ?
C23 O2 C26 108.4(4) . . ?
C23 O2 Mg1 126.4(3) . . ?
C26 O2 Mg1 124.1(3) . . ?
C101 O100 C104 109.4(4) . . ?
C204 O200 C201 109.1(4) . . ?
C001 Mg1 O1 94.69(17) . . ?
C001 Mg1 O2 94.60(17) . . ?
O1 Mg1 O2 103.66(10) . . ?
C001 Mg1 N4 105.39(17) . . ?
O1 Mg1 N4 86.26(15) . . ?
O2 Mg1 N4 156.97(15) . . ?
C001 Mg1 N6 174.09(12) . . ?
O1 Mg1 N6 81.90(15) . . ?
O2 Mg1 N6 81.59(15) . . ?
N4 Mg1 N6 79.29(14) . . ?
C001 Mg1 N2 104.69(17) . . ?
O1 Mg1 N2 157.73(15) . . ?
O2 Mg1 N2 85.89(15) . . ?
N4 Mg1 N2 78.18(10) . . ?
N6 Mg1 N2 79.64(15) . . ?
C27 Al1 C28 109.7(3) . . ?
C27 Al1 C30 109.3(3) . . ?
C28 Al1 C30 108.7(2) . . ?
C27 Al1 C29 109.54(17) . . ?
C28 Al1 C29 109.6(3) . . ?
C30 Al1 C29 110.0(3) . . ?

loop_
_geom_bond_atom_site_label_1
_geom_bond_atom_site_label_2
_geom_bond_distance
_geom_bond_site_symmetry_2
_geom_bond_publ_flag
C001 Mg1 2.182(4) . ?
C001 H001 0.9800 . ?
C001 H002 0.9800 . ?
C001 H003 0.9800 . ?
C01 N5 1.458(4) . ?
C01 N3 1.462(7) . ?
C01 N1 1.464(7) . ?
C01 C02 1.529(4) . ?
C1 N2 1.338(6) . ?
C1 C2 1.405(6) . ?
C1 C4 1.474(7) . ?
C02 H02A 0.9800 . ?
C02 H02B 0.9800 . ?
C02 H02C 0.9800 . ?
C2 C3 1.355(7) . ?
C2 H2 0.9500 . ?
C3 N1 1.360(6) . ?
C3 H3 0.9500 . ?
C4 C6 1.491(7) . ?
C4 C5 1.504(7) . ?
C4 H4 1.0000 . ?
C5 C6 1.449(8) . ?
C5 H5A 0.9900 . ?
C5 H5B 0.9900 . ?
C6 H6A 0.9900 . ?
C6 H6B 0.9900 . ?
C7 N4 1.335(6) . ?
C7 C8 1.400(6) . ?
C7 C10 1.471(6) . ?
C8 C9 1.361(7) . ?
C8 H8 0.9500 . ?
C9 N3 1.350(6) . ?
C9 H9 0.9500 . ?
C10 C12 1.489(7) . ?
C10 C11 1.498(7) . ?
C10 H10 1.0000 . ?
C11 C12 1.478(8) . ?
C11 H11A 0.9900 . ?
C11 H11B 0.9900 . ?
C12 H12A 0.9900 . ?
C12 H12B 0.9900 . ?
C13 N6 1.341(4) . ?
C13 C14 1.403(5) . ?
C13 C16 1.472(5) . ?
C14 C15 1.348(5) . ?
C14 H14 0.9500 . ?
C15 N5 1.355(5) . ?
C15 H15 0.9500 . ?
C16 C18 1.502(7) . ?
C16 C17 1.516(7) . ?
C16 H16 1.0000 . ?
C17 C18 1.490(6) . ?
C17 H17A 0.9900 . ?
C17 H17B 0.9900 . ?
C18 H18A 0.9900 . ?
C18 H18B 0.9900 . ?
C19 O1 1.457(6) . ?
C19 C20 1.506(7) . ?
C19 H19A 0.9900 . ?
C19 H19B 0.9900 . ?
C20 C21 1.519(7) . ?
C20 H20A 0.9900 . ?
C20 H20B 0.9900 . ?
C21 C22 1.503(7) . ?
C21 H21A 0.9900 . ?
C21 H21B 0.9900 . ?
C22 O1 1.451(6) . ?
C22 H22A 0.9900 . ?
C22 H22B 0.9900 . ?
C23 O2 1.451(6) . ?
C23 C24 1.457(8) . ?
C23 H23A 0.9900 . ?
C23 H23B 0.9900 . ?
C24 C25 1.514(8) . ?
C24 H24A 0.9900 . ?
C24 H24B 0.9900 . ?
C25 C26 1.505(8) . ?
C25 H25A 0.9900 . ?
C25 H25B 0.9900 . ?
C26 O2 1.459(6) . ?
C26 H26A 0.9900 . ?
C26 H26B 0.9900 . ?
C27 Al1 2.003(4) . ?
C27 H27A 0.9800 . ?
C27 H27B 0.9800 . ?
C27 H27C 0.9800 . ?
C28 Al1 2.006(6) . ?
C28 H28A 0.9800 . ?
C28 H28B 0.9800 . ?
C28 H28C 0.9800 . ?
C29 Al1 2.010(4) . ?
C29 H29A 0.9800 . ?
C29 H29B 0.9800 . ?
C29 H29C 0.9800 . ?
C30 Al1 2.008(6) . ?
C30 H30A 0.9800 . ?
C30 H30B 0.9800 . ?
C30 H30C 0.9800 . ?
C101 O100 1.424(6) . ?
C101 C102 1.475(7) . ?
C101 H10A 0.9900 . ?
C101 H10B 0.9900 . ?
C102 C103 1.441(8) . ?
C102 H10C 0.9900 . ?
C102 H10D 0.9900 . ?
C103 C104 1.475(7) . ?
C103 H10E 0.9900 . ?
C103 H10F 0.9900 . ?
C104 O100 1.443(7) . ?
C104 H10G 0.9900 . ?
C104 H10H 0.9900 . ?
C201 O200 1.426(6) . ?
C201 C202 1.505(7) . ?
C201 H20C 0.9900 . ?
C201 H20D 0.9900 . ?
C202 C203 1.480(9) . ?
C202 H20E 0.9900 . ?
C202 H20F 0.9900 . ?
C203 C204 1.497(8) . ?
C203 H20G 0.9900 . ?
C203 H20H 0.9900 . ?
C204 O200 1.415(6) . ?
C204 H20I 0.9900 . ?
C204 H20J 0.9900 . ?
N1 N2 1.376(5) . ?
N2 Mg1 2.234(4) . ?
N3 N4 1.369(5) . ?
N4 Mg1 2.230(4) . ?
N5 N6 1.373(4) . ?
N6 Mg1 2.233(3) . ?
O1 Mg1 2.184(4) . ?
O2 Mg1 2.186(4) . ?

loop_
_geom_torsion_atom_site_label_1
_geom_torsion_atom_site_label_2
_geom_torsion_atom_site_label_3
_geom_torsion_atom_site_label_4
_geom_torsion
_geom_torsion_site_symmetry_1
_geom_torsion_site_symmetry_2
_geom_torsion_site_symmetry_3
_geom_torsion_site_symmetry_4
_geom_torsion_publ_flag
N2 C1 C2 C3 -0.4(6) . . . . ?
C4 C1 C2 C3 179.9(5) . . . . ?
C1 C2 C3 N1 -0.1(6) . . . . ?
N2 C1 C4 C6 149.5(5) . . . . ?
C2 C1 C4 C6 -30.8(9) . . . . ?
N2 C1 C4 C5 -142.9(5) . . . . ?
C2 C1 C4 C5 36.8(8) . . . . ?
C1 C4 C5 C6 -109.2(6) . . . . ?
C1 C4 C6 C5 107.5(5) . . . . ?
N4 C7 C8 C9 -0.8(5) . . . . ?
C10 C7 C8 C9 -179.3(5) . . . . ?
C7 C8 C9 N3 0.9(5) . . . . ?
N4 C7 C10 C12 158.2(5) . . . . ?
C8 C7 C10 C12 -23.4(8) . . . . ?
N4 C7 C10 C11 -132.5(5) . . . . ?
C8 C7 C10 C11 45.9(7) . . . . ?
C7 C10 C11 C12 -109.0(5) . . . . ?
C7 C10 C12 C11 108.7(5) . . . . ?
N6 C13 C14 C15 0.4(7) . . . . ?
C16 C13 C14 C15 179.9(6) . . . . ?
C13 C14 C15 N5 -0.3(7) . . . . ?
N6 C13 C16 C18 -142.9(5) . . . . ?
C14 C13 C16 C18 37.6(9) . . . . ?
N6 C13 C16 C17 147.9(5) . . . . ?
C14 C13 C16 C17 -31.6(10) . . . . ?
C13 C16 C17 C18 108.2(6) . . . . ?
C13 C16 C18 C17 -109.4(6) . . . . ?
O1 C19 C20 C21 -29.9(5) . . . . ?
C19 C20 C21 C22 40.3(5) . . . . ?
C20 C21 C22 O1 -36.7(5) . . . . ?
O2 C23 C24 C25 23.2(7) . . . . ?
C23 C24 C25 C26 -35.1(6) . . . . ?
C24 C25 C26 O2 33.9(6) . . . . ?
O100 C101 C102 C103 22.3(7) . . . . ?
C101 C102 C103 C104 -24.5(8) . . . . ?
C102 C103 C104 O100 17.6(8) . . . . ?
O200 C201 C202 C203 -6.0(6) . . . . ?
C201 C202 C203 C204 21.6(7) . . . . ?
C202 C203 C204 O200 -29.9(7) . . . . ?
C2 C3 N1 N2 0.6(6) . . . . ?
C2 C3 N1 C01 175.1(5) . . . . ?
N5 C01 N1 C3 126.0(5) . . . . ?
N3 C01 N1 C3 -113.6(5) . . . . ?
C02 C01 N1 C3 6.4(7) . . . . ?
N5 C01 N1 N2 -60.0(5) . . . . ?
N3 C01 N1 N2 60.5(4) . . . . ?
C02 C01 N1 N2 -179.6(4) . . . . ?
C2 C1 N2 N1 0.8(5) . . . . ?
C4 C1 N2 N1 -179.5(4) . . . . ?
C2 C1 N2 Mg1 -174.6(3) . . . . ?
C4 C1 N2 Mg1 5.1(7) . . . . ?
C3 N1 N2 C1 -0.9(5) . . . . ?
C01 N1 N2 C1 -175.9(4) . . . . ?
C3 N1 N2 Mg1 175.1(3) . . . . ?
C01 N1 N2 Mg1 0.1(6) . . . . ?
C8 C9 N3 N4 -0.7(5) . . . . ?
C8 C9 N3 C01 -176.9(4) . . . . ?
N5 C01 N3 C9 -123.2(5) . . . . ?
N1 C01 N3 C9 116.4(5) . . . . ?
C02 C01 N3 C9 -3.0(6) . . . . ?
N5 C01 N3 N4 60.9(5) . . . . ?
N1 C01 N3 N4 -59.5(4) . . . . ?
C02 C01 N3 N4 -178.9(4) . . . . ?
C8 C7 N4 N3 0.3(5) . . . . ?
C10 C7 N4 N3 179.0(4) . . . . ?
C8 C7 N4 Mg1 178.8(3) . . . . ?
C10 C7 N4 Mg1 -2.6(7) . . . . ?
C9 N3 N4 C7 0.2(5) . . . . ?
C01 N3 N4 C7 176.8(4) . . . . ?
C9 N3 N4 Mg1 -178.4(3) . . . . ?
C01 N3 N4 Mg1 -1.9(5) . . . . ?
C14 C15 N5 N6 0.2(7) . . . . ?
C14 C15 N5 C01 -179.7(6) . . . . ?
N3 C01 N5 C15 121.0(6) . . . . ?
N1 C01 N5 C15 -119.2(6) . . . . ?
C02 C01 N5 C15 0.3(9) . . . . ?
N3 C01 N5 N6 -58.9(6) . . . . ?
N1 C01 N5 N6 60.9(6) . . . . ?
C02 C01 N5 N6 -179.6(5) . . . . ?
C14 C13 N6 N5 -0.2(7) . . . . ?
C16 C13 N6 N5 -179.8(5) . . . . ?
C14 C13 N6 Mg1 -178.6(4) . . . . ?
C16 C13 N6 Mg1 1.9(9) . . . . ?
C15 N5 N6 C13 0.0(6) . . . . ?
C01 N5 N6 C13 180.0(5) . . . . ?
C15 N5 N6 Mg1 178.6(4) . . . . ?
C01 N5 N6 Mg1 -1.5(7) . . . . ?
C21 C22 O1 C19 18.7(5) . . . . ?
C21 C22 O1 Mg1 -171.6(3) . . . . ?
C20 C19 O1 C22 7.4(5) . . . . ?
C20 C19 O1 Mg1 -162.0(3) . . . . ?
C24 C23 O2 C26 -1.3(6) . . . . ?
C24 C23 O2 Mg1 167.2(4) . . . . ?
C25 C26 O2 C23 -21.1(6) . . . . ?
C25 C26 O2 Mg1 170.0(3) . . . . ?
C102 C101 O100 C104 -11.2(7) . . . . ?
C103 C104 O100 C101 -3.8(7) . . . . ?
C203 C204 O200 C201 26.7(6) . . . . ?
C202 C201 O200 C204 -13.1(6) . . . . ?
